data_7013150
loop_
_publ_author_name
'Yip, Ka-Lai'
'Yu, Wing-Yiu'
'Chan, Pui-Ming'
'Zhu, Nian-Yong'
'Che, Chi-Ming'

_publ_section_title
;
 Nitrido-ruthenium(vi) and -osmium(vi) complexes of multianionic
 chelating (N, O) ligands. Reactions with nucleophiles, electrophiles
 and oxidizing agentsElectronic supplementary information (ESI)
 available: Fig. S1?S6. See http://www.rsc.org/suppdata/dt/b3/b304920p/
;
_journal_issue 18
_journal_name_full 'Dalton Transactions'
_journal_page_first 3556
_journal_paper_doi 10.1039/b304920p
_journal_year 2003
_chemical_formula_moiety 'C79 H77 Cl4 N4 O5 Ru2'
_chemical_formula_sum 'C79 H77 Cl4 N4 O5 Ru2'
_chemical_formula_weight 1506.39
_space_group_IT_number 2
_symmetry_cell_setting triclinic
_symmetry_space_group_name_Hall '-P 1'
_symmetry_space_group_name_H-M 'P -1'
_atom_sites_solution_hydrogens geom
_atom_sites_solution_primary direct
_atom_sites_solution_secondary difmap
_audit_creation_method SHELXL-97
_cell_angle_alpha 84.49(3)
_cell_angle_beta 74.35(3)
_cell_angle_gamma 77.09(3)
_cell_formula_units_Z 2
_cell_length_a 13.498(3)
_cell_length_b 16.684(3)
_cell_length_c 17.009(3)
_cell_measurement_reflns_used 0
_cell_measurement_temperature 301(2)
_cell_measurement_theta_max 0
_cell_measurement_theta_min 0
_cell_volume 3592.6(14)
_computing_cell_refinement denzo
_computing_data_collection marControl
_computing_data_reduction denzo
_computing_molecular_graphics 'Ortep-3 for Windows (Farrugia, 1997)'
_computing_publication_material 'WinGX publication routines (Farrugia, 1999)'
_computing_structure_refinement 'SHELXL-97 (Sheldrick, 1997)'
_computing_structure_solution shelxs-97
_diffrn_ambient_temperature 301(2)
_diffrn_measured_fraction_theta_full 0.649
_diffrn_measured_fraction_theta_max 0.649
_diffrn_measurement_device_type 'marresearch IPDS mar300'
_diffrn_measurement_method Oscillation
_diffrn_radiation_monochromator graphite
_diffrn_radiation_source 'fine-focus sealed tube'
_diffrn_radiation_type MoK\a
_diffrn_radiation_wavelength 0.71073
_diffrn_reflns_av_R_equivalents 0.0343
_diffrn_reflns_av_sigmaI/netI 0.1182
_diffrn_reflns_limit_h_max 8
_diffrn_reflns_limit_h_min -16
_diffrn_reflns_limit_k_max 17
_diffrn_reflns_limit_k_min -19
_diffrn_reflns_limit_l_max 20
_diffrn_reflns_limit_l_min -20
_diffrn_reflns_number 11824
_diffrn_reflns_theta_full 25.50
_diffrn_reflns_theta_max 25.50
_diffrn_reflns_theta_min 1.24
_exptl_absorpt_coefficient_mu 0.623
_exptl_crystal_colour brown
_exptl_crystal_density_diffrn 1.393
_exptl_crystal_density_method 'not measured'
_exptl_crystal_description prism
_exptl_crystal_F_000 1550
_exptl_crystal_size_max 0.3
_exptl_crystal_size_mid 0.25
_exptl_crystal_size_min 0.2
_refine_diff_density_max 0.731
_refine_diff_density_min -0.655
_refine_diff_density_rms 0.092
_refine_ls_extinction_method none
_refine_ls_goodness_of_fit_ref 0.923
_refine_ls_hydrogen_treatment mixed
_refine_ls_matrix_type full
_refine_ls_number_parameters 822
_refine_ls_number_reflns 8687
_refine_ls_number_restraints 0
_refine_ls_restrained_S_all 0.923
_refine_ls_R_factor_all 0.0838
_refine_ls_R_factor_gt 0.0494
_refine_ls_shift/su_max 0.004
_refine_ls_shift/su_mean 0.000
_refine_ls_structure_factor_coef Fsqd
_refine_ls_weighting_details 'calc w=1/[\s^2^(Fo^2^)+(0.0740P)^2^+0.0000P] where P=(Fo^2^+2Fc^2^)/3'
_refine_ls_weighting_scheme calc
_refine_ls_wR_factor_gt 0.1303
_refine_ls_wR_factor_ref 0.1510
_reflns_number_gt 5448
_reflns_number_total 8687
_reflns_threshold_expression >2sigma(I)
_cod_data_source_file b304920p.txt
_cod_data_source_block mar131
_cod_original_cell_volume 3592.7(12)
_cod_database_code 7013150

loop_
_symmetry_equiv_pos_as_xyz
'x, y, z'
'-x, -y, -z'

loop_
_atom_site_label
_atom_site_type_symbol
_atom_site_fract_x
_atom_site_fract_y
_atom_site_fract_z
_atom_site_U_iso_or_equiv
_atom_site_adp_type
_atom_site_occupancy
_atom_site_symmetry_multiplicity
_atom_site_calc_flag
_atom_site_refinement_flags
_atom_site_disorder_assembly
_atom_site_disorder_group
Ru1 Ru 0.40246(5) 0.24797(3) 0.71819(3) 0.03958(18) Uani 1 1 d . . .
Ru2 Ru 0.19314(4) 0.14824(3) 0.79520(3) 0.04116(18) Uani 1 1 d . . .
Cl1 Cl 0.26172(15) 0.10010(9) 0.91164(9) 0.0509(4) Uani 1 1 d . . .
Cl2 Cl 0.14204(16) 0.19769(10) 0.67243(9) 0.0588(5) Uani 1 1 d . . .
Cl3 Cl 0.3237(5) 0.3978(3) 0.1687(2) 0.218(3) Uani 1 1 d . . .
Cl4 Cl 0.2768(5) 0.5694(3) 0.1826(4) 0.236(3) Uani 1 1 d . . .
N1 N 0.3100(4) 0.1930(3) 0.7530(3) 0.0459(14) Uani 1 1 d . . .
O2 O 0.4937(4) 0.2449(2) 0.7872(2) 0.0518(12) Uani 1 1 d . . .
O3 O 0.3951(4) 0.3209(2) 0.6246(2) 0.0480(12) Uani 1 1 d . . .
O4 O 0.2583(4) 0.0441(2) 0.7430(2) 0.0459(12) Uani 1 1 d . . .
O5 O 0.1270(4) 0.2545(2) 0.8515(2) 0.0468(11) Uani 1 1 d . . .
O6 O 0.7805(10) 0.8278(6) 0.7151(6) 0.171(3) Uiso 1 1 d . . .
N2 N 0.2975(5) 0.3523(3) 0.7847(3) 0.0477(14) Uani 1 1 d . . .
H2A H 0.2677 0.3857 0.7489 0.057 Uiso 1 1 calc R . .
H2B H 0.2456 0.3331 0.8214 0.057 Uiso 1 1 calc R . .
N3 N 0.5026(5) 0.1517(3) 0.6493(3) 0.0427(14) Uani 1 1 d . . .
N4 N 0.0507(5) 0.1044(3) 0.8503(2) 0.0420(14) Uani 1 1 d . . .
C79 C 0.3386(6) 0.4020(4) 0.8274(3) 0.0448(17) Uani 1 1 d . . .
C1 C 0.3454(7) 0.3786(4) 0.9077(4) 0.058(2) Uani 1 1 d . . .
C2 C 0.3894(8) 0.4245(5) 0.9476(5) 0.079(3) Uani 1 1 d . . .
H2 H 0.3930 0.4103 1.0011 0.095 Uiso 1 1 calc R . .
C3 C 0.4293(9) 0.4937(6) 0.9060(6) 0.091(3) Uani 1 1 d . . .
H3 H 0.4632 0.5228 0.9308 0.109 Uiso 1 1 calc R . .
C4 C 0.4171(9) 0.5162(5) 0.8306(6) 0.084(3) Uani 1 1 d . . .
H4 H 0.4402 0.5631 0.8055 0.101 Uiso 1 1 calc R . .
C5 C 0.3726(7) 0.4738(4) 0.7885(4) 0.061(2) Uani 1 1 d . . .
C6 C 0.3019(7) 0.3057(4) 0.9521(4) 0.075(3) Uani 1 1 d . . .
H6A H 0.2749 0.2803 0.9162 0.113 Uiso 1 1 calc R . .
H6B H 0.2463 0.3241 0.9993 0.113 Uiso 1 1 calc R . .
H6C H 0.3568 0.2664 0.9688 0.113 Uiso 1 1 calc R . .
C7 C 0.3533(9) 0.5033(5) 0.7064(4) 0.099(4) Uani 1 1 d . . .
H7A H 0.3213 0.4653 0.6880 0.148 Uiso 1 1 calc R . .
H7B H 0.4189 0.5070 0.6679 0.148 Uiso 1 1 calc R . .
H7C H 0.3073 0.5566 0.7111 0.148 Uiso 1 1 calc R . .
C8 C 0.5796(6) 0.1776(4) 0.7949(3) 0.0486(18) Uani 1 1 d . . .
C9 C 0.5569(6) 0.0973(4) 0.7735(3) 0.0479(18) Uani 1 1 d . . .
H9A H 0.6068 0.0513 0.7891 0.057 Uiso 1 1 calc R . .
H9B H 0.4871 0.0919 0.8054 0.057 Uiso 1 1 calc R . .
C10 C 0.5630(6) 0.0926(4) 0.6854(4) 0.0491(18) Uani 1 1 d . . .
C11 C 0.6260(6) 0.0238(4) 0.6416(4) 0.056(2) Uani 1 1 d . . .
H11 H 0.6704 -0.0156 0.6658 0.067 Uiso 1 1 calc R . .
C12 C 0.6218(7) 0.0151(4) 0.5636(4) 0.061(2) Uani 1 1 d . . .
H12 H 0.6619 -0.0307 0.5345 0.073 Uiso 1 1 calc R . .
C13 C 0.5563(7) 0.0759(4) 0.5285(4) 0.060(2) Uani 1 1 d . . .
H13 H 0.5523 0.0708 0.4756 0.072 Uiso 1 1 calc R . .
C14 C 0.4981(6) 0.1428(4) 0.5713(4) 0.051(2) Uani 1 1 d . . .
C15 C 0.4234(7) 0.2087(4) 0.5349(3) 0.054(2) Uani 1 1 d . . .
H15A H 0.3519 0.2038 0.5623 0.065 Uiso 1 1 calc R . .
H15B H 0.4351 0.1977 0.4778 0.065 Uiso 1 1 calc R . .
C16 C 0.4330(6) 0.2978(4) 0.5405(3) 0.0482(18) Uani 1 1 d . . .
C17 C 0.5805(7) 0.1778(4) 0.8857(4) 0.055(2) Uani 1 1 d . . .
C18 C 0.5744(8) 0.1081(5) 0.9380(4) 0.077(3) Uani 1 1 d . . .
H18 H 0.5660 0.0596 0.9203 0.092 Uiso 1 1 calc R . .
C19 C 0.5814(9) 0.1139(7) 1.0197(4) 0.099(4) Uani 1 1 d . . .
H19 H 0.5802 0.0674 1.0546 0.119 Uiso 1 1 calc R . .
C20 C 0.5896(9) 0.1832(8) 1.0472(5) 0.095(3) Uani 1 1 d . . .
H20 H 0.5923 0.1856 1.1010 0.114 Uiso 1 1 calc R . .
C21 C 0.5938(8) 0.2504(6) 0.9962(5) 0.088(3) Uani 1 1 d . . .
H21 H 0.5984 0.2992 1.0159 0.105 Uiso 1 1 calc R . .
C22 C 0.5915(7) 0.2488(5) 0.9139(4) 0.067(2) Uani 1 1 d . . .
H22 H 0.5974 0.2951 0.8793 0.081 Uiso 1 1 calc R . .
C23 C 0.6822(6) 0.1942(4) 0.7402(3) 0.0518(18) Uani 1 1 d . . .
C24 C 0.7729(8) 0.1354(5) 0.7372(4) 0.072(2) Uani 1 1 d . . .
H24 H 0.7703 0.0869 0.7689 0.087 Uiso 1 1 calc R . .
C25 C 0.8690(8) 0.1486(7) 0.6865(6) 0.099(3) Uani 1 1 d . . .
H25 H 0.9303 0.1091 0.6843 0.119 Uiso 1 1 calc R . .
C26 C 0.8718(10) 0.2199(9) 0.6406(5) 0.114(4) Uani 1 1 d . . .
H26 H 0.9352 0.2281 0.6057 0.137 Uiso 1 1 calc R . .
C27 C 0.7842(10) 0.2791(8) 0.6445(6) 0.117(4) Uani 1 1 d . . .
H27 H 0.7874 0.3288 0.6150 0.140 Uiso 1 1 calc R . .
C28 C 0.6902(8) 0.2643(6) 0.6931(5) 0.087(3) Uani 1 1 d . . .
H28 H 0.6294 0.3040 0.6937 0.105 Uiso 1 1 calc R . .
C29 C 0.3545(8) 0.3530(4) 0.4960(4) 0.059(2) Uani 1 1 d . . .
C30 C 0.2486(9) 0.3713(5) 0.5330(5) 0.082(3) Uani 1 1 d . . .
H30 H 0.2237 0.3503 0.5856 0.099 Uiso 1 1 calc R . .
C31 C 0.1794(9) 0.4196(6) 0.4941(6) 0.094(3) Uani 1 1 d . . .
H31 H 0.1079 0.4308 0.5198 0.113 Uiso 1 1 calc R . .
C32 C 0.2151(11) 0.4519(6) 0.4165(6) 0.096(3) Uani 1 1 d . . .
H32 H 0.1679 0.4857 0.3904 0.115 Uiso 1 1 calc R . .
C33 C 0.3182(11) 0.4346(6) 0.3784(5) 0.092(3) Uani 1 1 d . . .
H33 H 0.3413 0.4556 0.3255 0.111 Uiso 1 1 calc R . .
C34 C 0.3911(8) 0.3858(4) 0.4167(4) 0.076(3) Uani 1 1 d . . .
H34 H 0.4625 0.3751 0.3904 0.092 Uiso 1 1 calc R . .
C35 C 0.5447(6) 0.3135(4) 0.5058(4) 0.0536(19) Uani 1 1 d . . .
C36 C 0.6214(8) 0.2615(5) 0.4544(4) 0.075(3) Uani 1 1 d . . .
H36 H 0.6076 0.2139 0.4392 0.090 Uiso 1 1 calc R . .
C37 C 0.7223(8) 0.2802(6) 0.4241(5) 0.090(3) Uani 1 1 d . . .
H37 H 0.7750 0.2428 0.3911 0.108 Uiso 1 1 calc R . .
C38 C 0.7448(9) 0.3499(6) 0.4413(5) 0.085(3) Uani 1 1 d . . .
H38 H 0.8113 0.3617 0.4204 0.102 Uiso 1 1 calc R . .
C39 C 0.6647(9) 0.4034(6) 0.4913(5) 0.081(3) Uani 1 1 d . . .
H39 H 0.6769 0.4532 0.5026 0.098 Uiso 1 1 calc R . .
C40 C 0.5689(8) 0.3853(5) 0.5243(4) 0.070(2) Uani 1 1 d . . .
H40 H 0.5181 0.4215 0.5601 0.084 Uiso 1 1 calc R . .
C41 C 0.2216(6) -0.0298(4) 0.7602(3) 0.0452(17) Uani 1 1 d . . .
C42 C 0.1569(6) -0.0350(4) 0.8501(3) 0.0458(18) Uani 1 1 d . . .
H42A H 0.1439 -0.0903 0.8620 0.055 Uiso 1 1 calc R . .
H42B H 0.1993 -0.0265 0.8851 0.055 Uiso 1 1 calc R . .
C43 C 0.0558(6) 0.0233(4) 0.8717(3) 0.0439(17) Uani 1 1 d . . .
C44 C -0.0355(6) -0.0031(4) 0.9140(3) 0.0510(18) Uani 1 1 d . . .
H44 H -0.0323 -0.0585 0.9288 0.061 Uiso 1 1 calc R . .
C45 C -0.1284(6) 0.0504(4) 0.9340(4) 0.0556(19) Uani 1 1 d . . .
H45 H -0.1891 0.0324 0.9627 0.067 Uiso 1 1 calc R . .
C46 C -0.1317(6) 0.1328(4) 0.9110(4) 0.0555(19) Uani 1 1 d . . .
H46 H -0.1950 0.1708 0.9244 0.067 Uiso 1 1 calc R . .
C47 C -0.0428(6) 0.1579(4) 0.8689(3) 0.0431(16) Uani 1 1 d . . .
C48 C -0.0478(6) 0.2465(4) 0.8398(4) 0.0513(18) Uani 1 1 d . . .
H48A H -0.1204 0.2758 0.8546 0.062 Uiso 1 1 calc R . .
H48B H -0.0235 0.2488 0.7806 0.062 Uiso 1 1 calc R . .
C49 C 0.0184(6) 0.2903(4) 0.8752(4) 0.0491(18) Uani 1 1 d . . .
C50 C 0.3207(6) -0.0995(4) 0.7470(3) 0.0445(17) Uani 1 1 d . . .
C51 C 0.3112(8) -0.1817(5) 0.7546(5) 0.079(3) Uani 1 1 d . . .
H51 H 0.2451 -0.1949 0.7673 0.095 Uiso 1 1 calc R . .
C52 C 0.4031(9) -0.2448(5) 0.7430(5) 0.089(3) Uani 1 1 d . . .
H52 H 0.3972 -0.2997 0.7482 0.107 Uiso 1 1 calc R . .
C53 C 0.4973(8) -0.2262(5) 0.7246(4) 0.069(2) Uani 1 1 d . . .
H53 H 0.5573 -0.2679 0.7162 0.083 Uiso 1 1 calc R . .
C54 C 0.5061(8) -0.1475(5) 0.7183(5) 0.082(3) Uani 1 1 d . . .
H54 H 0.5723 -0.1348 0.7068 0.098 Uiso 1 1 calc R . .
C55 C 0.4187(7) -0.0853(5) 0.7286(4) 0.070(2) Uani 1 1 d . . .
H55 H 0.4275 -0.0311 0.7226 0.084 Uiso 1 1 calc R . .
C56 C 0.1578(6) -0.0390(4) 0.7001(3) 0.0469(18) Uani 1 1 d . . .
C57 C 0.0788(7) -0.0842(4) 0.7204(4) 0.060(2) Uani 1 1 d . . .
H57 H 0.0611 -0.1074 0.7730 0.072 Uiso 1 1 calc R . .
C58 C 0.0252(8) -0.0957(5) 0.6638(5) 0.080(3) Uani 1 1 d . . .
H58 H -0.0295 -0.1240 0.6787 0.096 Uiso 1 1 calc R . .
C59 C 0.0558(9) -0.0638(6) 0.5851(5) 0.092(3) Uani 1 1 d . . .
H59 H 0.0253 -0.0747 0.5454 0.111 Uiso 1 1 calc R . .
C60 C 0.1281(9) -0.0177(6) 0.5653(5) 0.088(3) Uani 1 1 d . . .
H60 H 0.1424 0.0077 0.5136 0.105 Uiso 1 1 calc R . .
C61 C 0.1842(7) -0.0066(5) 0.6220(4) 0.066(2) Uani 1 1 d . . .
H61 H 0.2382 0.0224 0.6062 0.079 Uiso 1 1 calc R . .
C62 C 0.0154(7) 0.3799(4) 0.8401(4) 0.056(2) Uani 1 1 d . . .
C63 C 0.0243(9) 0.4394(5) 0.8857(5) 0.085(3) Uani 1 1 d . . .
H63 H 0.0258 0.4264 0.9398 0.102 Uiso 1 1 calc R . .
C64 C 0.0310(11) 0.5180(5) 0.8554(6) 0.109(4) Uani 1 1 d . . .
H64 H 0.0354 0.5573 0.8889 0.131 Uiso 1 1 calc R . .
C65 C 0.0311(10) 0.5374(5) 0.7771(6) 0.102(4) Uani 1 1 d . . .
H65 H 0.0358 0.5903 0.7560 0.122 Uiso 1 1 calc R . .
C66 C 0.0243(9) 0.4800(5) 0.7289(5) 0.100(4) Uani 1 1 d . . .
H66 H 0.0226 0.4941 0.6749 0.120 Uiso 1 1 calc R . .
C67 C 0.0200(9) 0.3989(5) 0.7597(5) 0.084(3) Uani 1 1 d . . .
H67 H 0.0203 0.3587 0.7253 0.100 Uiso 1 1 calc R . .
C68 C -0.0237(7) 0.2875(4) 0.9690(4) 0.051(2) Uani 1 1 d . . .
C69 C 0.0376(7) 0.2473(4) 1.0189(4) 0.057(2) Uani 1 1 d . . .
H69 H 0.1063 0.2204 0.9959 0.068 Uiso 1 1 calc R . .
C70 C -0.0014(9) 0.2462(5) 1.1033(5) 0.072(3) Uani 1 1 d . . .
H70 H 0.0413 0.2175 1.1359 0.087 Uiso 1 1 calc R . .
C71 C -0.0983(10) 0.2851(5) 1.1387(5) 0.079(3) Uani 1 1 d . . .
H71 H -0.1231 0.2858 1.1952 0.095 Uiso 1 1 calc R . .
C72 C -0.1596(10) 0.3236(6) 1.0898(6) 0.096(3) Uani 1 1 d . . .
H72 H -0.2283 0.3497 1.1137 0.116 Uiso 1 1 calc R . .
C73 C -0.1239(8) 0.3257(5) 1.0050(5) 0.072(2) Uani 1 1 d . . .
H73 H -0.1682 0.3530 0.9731 0.087 Uiso 1 1 calc R . .
C74 C 0.256(2) 0.4907(8) 0.1483(11) 0.266(12) Uani 1 1 d . . .
H74A H 0.2700 0.4984 0.0894 0.319 Uiso 1 1 calc R . .
H74B H 0.1821 0.4901 0.1690 0.319 Uiso 1 1 calc R . .
C75 C 0.8188(17) 0.7643(10) 0.6530(9) 0.197(7) Uiso 1 1 d . . .
H75A H 0.8883 0.7340 0.6551 0.236 Uiso 1 1 calc R . .
H75B H 0.7720 0.7258 0.6638 0.236 Uiso 1 1 calc R . .
C76 C 0.8225(13) 0.8025(8) 0.5760(7) 0.157(5) Uiso 1 1 d . . .
H76A H 0.8453 0.7614 0.5354 0.235 Uiso 1 1 calc R . .
H76B H 0.8710 0.8389 0.5648 0.235 Uiso 1 1 calc R . .
H76C H 0.7538 0.8334 0.5747 0.235 Uiso 1 1 calc R . .
C77 C 0.7588(16) 0.7936(9) 0.7993(8) 0.180(6) Uiso 1 1 d . . .
H77A H 0.8192 0.7549 0.8102 0.216 Uiso 1 1 calc R . .
H77B H 0.6984 0.7678 0.8126 0.216 Uiso 1 1 calc R . .
C78 C 0.7347(14) 0.8788(8) 0.8464(7) 0.171(5) Uiso 1 1 d . . .
H78A H 0.7130 0.8680 0.9043 0.256 Uiso 1 1 calc R . .
H78B H 0.6798 0.9176 0.8292 0.256 Uiso 1 1 calc R . .
H78C H 0.7972 0.9011 0.8336 0.256 Uiso 1 1 calc R . .

loop_
_atom_site_aniso_label
_atom_site_aniso_U_11
_atom_site_aniso_U_22
_atom_site_aniso_U_33
_atom_site_aniso_U_23
_atom_site_aniso_U_13
_atom_site_aniso_U_12
Ru1 0.0385(4) 0.0427(3) 0.0384(3) 0.0025(2) -0.0079(2) -0.0143(3)
Ru2 0.0358(4) 0.0417(3) 0.0468(3) 0.0036(2) -0.0086(2) -0.0144(3)
Cl1 0.0523(13) 0.0501(9) 0.0546(9) 0.0040(7) -0.0210(8) -0.0135(8)
Cl2 0.0597(15) 0.0655(11) 0.0523(9) 0.0132(7) -0.0182(8) -0.0170(10)
Cl3 0.349(9) 0.169(4) 0.141(3) 0.025(2) -0.078(4) -0.061(4)
Cl4 0.170(6) 0.150(4) 0.411(7) 0.085(4) -0.142(5) -0.038(4)
N1 0.045(4) 0.041(3) 0.050(3) 0.000(2) -0.002(2) -0.018(3)
O2 0.060(4) 0.049(3) 0.050(2) -0.0027(18) -0.019(2) -0.012(2)
O3 0.059(4) 0.048(3) 0.040(2) 0.0024(17) -0.011(2) -0.020(2)
O4 0.049(4) 0.038(2) 0.049(2) 0.0015(17) -0.003(2) -0.020(2)
O5 0.040(4) 0.040(2) 0.059(3) -0.0022(18) -0.010(2) -0.009(2)
N2 0.046(4) 0.047(3) 0.045(3) 0.001(2) -0.006(2) -0.007(3)
N3 0.046(4) 0.046(3) 0.037(3) 0.000(2) -0.006(2) -0.019(3)
N4 0.043(4) 0.050(3) 0.035(3) 0.003(2) -0.007(2) -0.020(3)
C79 0.041(5) 0.041(4) 0.053(4) -0.012(3) -0.007(3) -0.009(3)
C1 0.062(7) 0.048(4) 0.060(4) -0.007(3) -0.011(4) -0.009(4)
C2 0.089(9) 0.079(6) 0.081(5) -0.021(4) -0.040(5) -0.011(5)
C3 0.111(11) 0.083(7) 0.102(7) -0.019(5) -0.054(6) -0.027(6)
C4 0.088(9) 0.046(5) 0.115(7) -0.012(4) -0.009(6) -0.023(5)
C5 0.059(7) 0.048(4) 0.070(5) -0.009(3) -0.005(4) -0.008(4)
C6 0.088(8) 0.082(6) 0.053(4) 0.001(4) -0.008(4) -0.027(5)
C7 0.166(13) 0.059(5) 0.069(5) 0.011(4) -0.013(6) -0.043(6)
C8 0.048(6) 0.052(4) 0.050(4) -0.001(3) -0.025(3) -0.004(4)
C9 0.049(6) 0.048(4) 0.045(4) -0.001(3) -0.011(3) -0.010(3)
C10 0.048(6) 0.048(4) 0.051(4) 0.001(3) -0.008(3) -0.017(4)
C11 0.049(6) 0.047(4) 0.061(4) 0.000(3) -0.002(3) -0.003(4)
C12 0.066(7) 0.051(4) 0.060(4) -0.011(3) -0.003(4) -0.011(4)
C13 0.082(7) 0.053(4) 0.044(4) -0.010(3) -0.004(4) -0.023(4)
C14 0.061(6) 0.049(4) 0.046(4) 0.001(3) -0.009(3) -0.025(4)
C15 0.069(6) 0.060(4) 0.037(3) -0.002(3) -0.011(3) -0.021(4)
C16 0.058(6) 0.050(4) 0.040(4) 0.001(3) -0.016(3) -0.015(4)
C17 0.046(6) 0.069(5) 0.047(4) 0.001(3) -0.016(3) 0.001(4)
C18 0.084(8) 0.089(6) 0.055(5) 0.006(4) -0.016(4) -0.018(5)
C19 0.116(11) 0.119(8) 0.042(5) 0.019(5) -0.014(5) 0.000(7)
C20 0.080(9) 0.144(10) 0.048(5) -0.016(6) -0.014(4) 0.002(7)
C21 0.067(8) 0.118(8) 0.077(6) -0.038(5) -0.030(5) 0.011(6)
C22 0.057(7) 0.077(5) 0.070(5) -0.020(4) -0.025(4) -0.001(4)
C23 0.041(6) 0.075(5) 0.040(4) -0.001(3) -0.010(3) -0.014(4)
C24 0.054(7) 0.090(6) 0.075(5) -0.010(4) -0.017(4) -0.017(5)
C25 0.042(8) 0.155(10) 0.096(7) -0.031(7) -0.010(5) -0.009(7)
C26 0.071(10) 0.193(12) 0.075(6) 0.031(7) -0.004(6) -0.053(9)
C27 0.065(9) 0.176(11) 0.105(8) 0.064(7) -0.021(6) -0.043(9)
C28 0.069(8) 0.116(7) 0.082(6) 0.036(5) -0.027(5) -0.038(6)
C29 0.072(8) 0.049(4) 0.057(4) -0.001(3) -0.025(4) -0.006(4)
C30 0.078(9) 0.095(6) 0.071(5) 0.021(4) -0.023(5) -0.016(6)
C31 0.062(8) 0.124(8) 0.099(7) 0.013(6) -0.034(5) -0.015(6)
C32 0.118(12) 0.091(7) 0.090(7) 0.003(5) -0.065(7) -0.002(7)
C33 0.111(11) 0.098(7) 0.058(5) 0.010(4) -0.031(6) 0.004(7)
C34 0.097(9) 0.073(5) 0.048(4) 0.003(4) -0.021(4) 0.006(5)
C35 0.057(6) 0.062(5) 0.041(4) 0.008(3) -0.008(3) -0.019(4)
C36 0.091(8) 0.063(5) 0.063(5) -0.003(4) 0.005(5) -0.030(5)
C37 0.072(8) 0.087(7) 0.084(6) 0.008(5) 0.014(5) -0.006(6)
C38 0.082(9) 0.094(7) 0.079(6) 0.020(5) -0.013(5) -0.037(6)
C39 0.095(9) 0.087(6) 0.074(5) -0.001(4) -0.016(5) -0.051(6)
C40 0.076(7) 0.078(5) 0.056(4) -0.002(4) 0.000(4) -0.036(5)
C41 0.044(5) 0.044(4) 0.047(4) -0.002(3) -0.006(3) -0.015(3)
C42 0.054(6) 0.042(4) 0.040(3) 0.004(3) -0.007(3) -0.017(3)
C43 0.049(5) 0.052(4) 0.033(3) 0.007(3) -0.010(3) -0.020(4)
C44 0.056(6) 0.050(4) 0.049(4) 0.005(3) -0.008(3) -0.025(4)
C45 0.045(6) 0.072(5) 0.050(4) 0.003(3) -0.005(3) -0.023(4)
C46 0.037(5) 0.073(5) 0.055(4) -0.002(3) -0.010(3) -0.013(4)
C47 0.032(5) 0.049(4) 0.051(4) -0.007(3) -0.008(3) -0.014(3)
C48 0.034(5) 0.052(4) 0.064(4) 0.003(3) -0.013(3) -0.003(3)
C49 0.042(6) 0.039(4) 0.065(4) 0.003(3) -0.013(3) -0.009(3)
C50 0.054(6) 0.043(4) 0.038(3) -0.004(2) -0.011(3) -0.014(3)
C51 0.063(8) 0.057(5) 0.115(7) -0.007(4) -0.013(5) -0.018(5)
C52 0.085(10) 0.043(5) 0.136(8) -0.014(4) -0.031(6) 0.001(5)
C53 0.058(7) 0.068(6) 0.071(5) -0.004(4) -0.014(4) 0.004(5)
C54 0.039(7) 0.077(6) 0.119(7) 0.007(5) -0.015(5) -0.002(5)
C55 0.057(7) 0.053(5) 0.098(6) 0.004(4) -0.013(4) -0.018(4)
C56 0.050(6) 0.049(4) 0.044(4) -0.001(3) -0.012(3) -0.015(4)
C57 0.061(7) 0.068(5) 0.055(4) 0.005(3) -0.017(4) -0.022(4)
C58 0.082(9) 0.096(6) 0.084(6) -0.006(4) -0.030(5) -0.050(6)
C59 0.099(10) 0.130(8) 0.069(6) -0.013(5) -0.032(5) -0.052(7)
C60 0.090(9) 0.125(8) 0.065(5) 0.017(5) -0.034(5) -0.046(7)
C61 0.062(7) 0.090(6) 0.052(4) 0.006(4) -0.014(4) -0.035(5)
C62 0.051(6) 0.039(4) 0.076(5) 0.001(3) -0.012(4) -0.011(4)
C63 0.112(10) 0.066(6) 0.087(6) 0.018(4) -0.036(5) -0.035(5)
C64 0.181(15) 0.059(6) 0.103(7) 0.003(5) -0.037(7) -0.057(7)
C65 0.136(12) 0.052(6) 0.115(8) 0.019(5) -0.021(7) -0.037(6)
C66 0.144(12) 0.064(6) 0.088(6) 0.027(5) -0.024(6) -0.033(6)
C67 0.117(11) 0.054(5) 0.073(5) 0.006(4) -0.025(5) -0.007(5)
C68 0.049(6) 0.037(4) 0.060(4) -0.006(3) 0.000(4) -0.012(4)
C69 0.054(6) 0.051(4) 0.056(4) -0.002(3) -0.001(4) -0.006(4)
C70 0.082(9) 0.060(5) 0.072(5) 0.007(4) -0.013(5) -0.018(5)
C71 0.088(9) 0.081(6) 0.067(5) -0.009(4) 0.000(5) -0.035(6)
C72 0.067(9) 0.103(7) 0.095(7) -0.018(5) 0.022(6) -0.014(6)
C73 0.047(7) 0.077(5) 0.082(6) -0.007(4) -0.005(4) -0.001(5)
C74 0.33(4) 0.066(10) 0.38(3) 0.014(12) -0.09(2) -0.001(13)

loop_
_atom_type_symbol
_atom_type_description
_atom_type_scat_dispersion_real
_atom_type_scat_dispersion_imag
_atom_type_scat_source
Ru Ru -1.2594 0.8363 'International Tables Vol C Tables 4.2.6.8 and 6.1.1.4'
Cl Cl 0.1484 0.1585 'International Tables Vol C Tables 4.2.6.8 and 6.1.1.4'
O O 0.0106 0.0060 'International Tables Vol C Tables 4.2.6.8 and 6.1.1.4'
N N 0.0061 0.0033 'International Tables Vol C Tables 4.2.6.8 and 6.1.1.4'
C C 0.0033 0.0016 'International Tables Vol C Tables 4.2.6.8 and 6.1.1.4'
H H 0.0000 0.0000 'International Tables Vol C Tables 4.2.6.8 and 6.1.1.4'

loop_
_geom_angle_atom_site_label_1
_geom_angle_atom_site_label_2
_geom_angle_atom_site_label_3
_geom_angle
_geom_angle_site_symmetry_1
_geom_angle_site_symmetry_3
_geom_angle_publ_flag
N1 Ru1 O2 114.9(2) . . ?
N1 Ru1 O3 118.6(2) . . ?
O2 Ru1 O3 125.66(19) . . ?
N1 Ru1 N3 91.9(2) . . ?
O2 Ru1 N3 93.2(2) . . ?
O3 Ru1 N3 93.72(18) . . ?
N1 Ru1 N2 89.4(2) . . ?
O2 Ru1 N2 88.5(2) . . ?
O3 Ru1 N2 83.43(17) . . ?
N3 Ru1 N2 177.15(17) . . ?
N1 Ru2 O4 93.69(19) . . ?
N1 Ru2 O5 86.4(2) . . ?
O4 Ru2 O5 178.59(16) . . ?
N1 Ru2 N4 175.4(2) . . ?
O4 Ru2 N4 90.87(18) . . ?
O5 Ru2 N4 89.03(19) . . ?
N1 Ru2 Cl2 86.88(16) . . ?
O4 Ru2 Cl2 87.64(13) . . ?
O5 Ru2 Cl2 93.77(12) . . ?
N4 Ru2 Cl2 93.87(14) . . ?
N1 Ru2 Cl1 87.75(16) . . ?
O4 Ru2 Cl1 90.98(13) . . ?
O5 Ru2 Cl1 87.62(13) . . ?
N4 Ru2 Cl1 91.62(13) . . ?
Cl2 Ru2 Cl1 174.36(7) . . ?
Ru1 N1 Ru2 170.7(3) . . ?
C8 O2 Ru1 125.5(3) . . ?
C16 O3 Ru1 125.8(4) . . ?
C41 O4 Ru2 126.9(4) . . ?
C49 O5 Ru2 126.9(4) . . ?
C77 O6 C75 113.4(10) . . ?
C79 N2 Ru1 119.4(5) . . ?
C10 N3 C14 119.8(6) . . ?
C10 N3 Ru1 119.1(4) . . ?
C14 N3 Ru1 120.6(5) . . ?
C47 N4 C43 119.8(6) . . ?
C47 N4 Ru2 120.3(4) . . ?
C43 N4 Ru2 119.7(5) . . ?
C1 C79 C5 120.5(6) . . ?
C1 C79 N2 119.4(5) . . ?
C5 C79 N2 120.1(6) . . ?
C2 C1 C79 119.5(7) . . ?
C2 C1 C6 119.6(7) . . ?
C79 C1 C6 120.9(6) . . ?
C1 C2 C3 119.6(7) . . ?
C4 C3 C2 119.1(8) . . ?
C3 C4 C5 123.8(7) . . ?
C4 C5 C79 117.4(7) . . ?
C4 C5 C7 122.7(7) . . ?
C79 C5 C7 119.7(7) . . ?
O2 C8 C23 110.3(5) . . ?
O2 C8 C9 109.1(6) . . ?
C23 C8 C9 111.2(5) . . ?
O2 C8 C17 103.6(5) . . ?
C23 C8 C17 110.0(6) . . ?
C9 C8 C17 112.3(5) . . ?
C10 C9 C8 113.7(5) . . ?
N3 C10 C11 120.3(6) . . ?
N3 C10 C9 119.5(6) . . ?
C11 C10 C9 120.1(6) . . ?
C12 C11 C10 119.8(7) . . ?
C11 C12 C13 118.8(7) . . ?
C14 C13 C12 120.3(6) . . ?
C13 C14 N3 121.0(7) . . ?
C13 C14 C15 121.1(6) . . ?
N3 C14 C15 117.9(6) . . ?
C14 C15 C16 115.8(6) . . ?
O3 C16 C15 109.2(5) . . ?
O3 C16 C35 109.4(5) . . ?
C15 C16 C35 114.4(6) . . ?
O3 C16 C29 105.3(6) . . ?
C15 C16 C29 106.6(6) . . ?
C35 C16 C29 111.5(5) . . ?
C22 C17 C18 119.8(6) . . ?
C22 C17 C8 117.8(6) . . ?
C18 C17 C8 122.4(7) . . ?
C17 C18 C19 117.8(8) . . ?
C20 C19 C18 122.2(8) . . ?
C19 C20 C21 119.2(8) . . ?
C20 C21 C22 122.0(9) . . ?
C17 C22 C21 119.0(8) . . ?
C28 C23 C24 117.8(8) . . ?
C28 C23 C8 123.5(8) . . ?
C24 C23 C8 118.7(6) . . ?
C23 C24 C25 120.1(8) . . ?
C26 C25 C24 119.4(11) . . ?
C27 C26 C25 121.2(10) . . ?
C26 C27 C28 118.6(10) . . ?
C23 C28 C27 122.9(10) . . ?
C30 C29 C34 118.8(7) . . ?
C30 C29 C16 121.0(7) . . ?
C34 C29 C16 120.2(8) . . ?
C31 C30 C29 121.1(8) . . ?
C30 C31 C32 120.1(10) . . ?
C33 C32 C31 120.1(9) . . ?
C32 C33 C34 121.2(9) . . ?
C33 C34 C29 118.6(9) . . ?
C36 C35 C40 117.7(8) . . ?
C36 C35 C16 122.6(7) . . ?
C40 C35 C16 119.6(7) . . ?
C35 C36 C37 119.6(8) . . ?
C38 C37 C36 122.4(9) . . ?
C37 C38 C39 117.0(9) . . ?
C40 C39 C38 121.8(8) . . ?
C39 C40 C35 121.3(8) . . ?
O4 C41 C56 110.5(5) . . ?
O4 C41 C50 105.9(6) . . ?
C56 C41 C50 108.8(5) . . ?
O4 C41 C42 111.0(4) . . ?
C56 C41 C42 111.6(6) . . ?
C50 C41 C42 108.9(5) . . ?
C43 C42 C41 116.1(5) . . ?
N4 C43 C44 119.2(7) . . ?
N4 C43 C42 119.8(6) . . ?
C44 C43 C42 121.0(6) . . ?
C45 C44 C43 121.1(6) . . ?
C44 C45 C46 118.6(7) . . ?
C47 C46 C45 120.0(7) . . ?
N4 C47 C46 121.2(6) . . ?
N4 C47 C48 118.9(6) . . ?
C46 C47 C48 119.9(7) . . ?
C47 C48 C49 113.6(6) . . ?
O5 C49 C48 112.3(5) . . ?
O5 C49 C68 111.0(5) . . ?
C48 C49 C68 107.6(5) . . ?
O5 C49 C62 102.5(6) . . ?
C48 C49 C62 111.8(6) . . ?
C68 C49 C62 111.7(5) . . ?
C55 C50 C51 116.8(7) . . ?
C55 C50 C41 122.8(6) . . ?
C51 C50 C41 120.3(7) . . ?
C50 C51 C52 119.4(9) . . ?
C53 C52 C51 120.5(8) . . ?
C52 C53 C54 119.9(9) . . ?
C53 C54 C55 120.8(9) . . ?
C50 C55 C54 122.5(8) . . ?
C61 C56 C57 118.4(6) . . ?
C61 C56 C41 119.2(6) . . ?
C57 C56 C41 122.3(5) . . ?
C56 C57 C58 121.7(7) . . ?
C59 C58 C57 118.2(8) . . ?
C60 C59 C58 120.9(8) . . ?
C59 C60 C61 121.1(8) . . ?
C56 C61 C60 119.4(8) . . ?
C63 C62 C67 117.4(6) . . ?
C63 C62 C49 120.6(6) . . ?
C67 C62 C49 121.2(6) . . ?
C62 C63 C64 123.0(8) . . ?
C65 C64 C63 119.3(8) . . ?
C64 C65 C66 120.0(7) . . ?
C65 C66 C67 120.5(8) . . ?
C62 C67 C66 119.5(7) . . ?
C73 C68 C69 117.7(7) . . ?
C73 C68 C49 120.6(7) . . ?
C69 C68 C49 121.7(7) . . ?
C68 C69 C70 120.9(8) . . ?
C71 C70 C69 121.5(9) . . ?
C70 C71 C72 117.8(9) . . ?
C71 C72 C73 122.5(10) . . ?
C68 C73 C72 119.5(8) . . ?
Cl4 C74 Cl3 118.9(15) . . ?
C76 C75 O6 108.9(13) . . ?
O6 C77 C78 98.3(10) . . ?

loop_
_geom_bond_atom_site_label_1
_geom_bond_atom_site_label_2
_geom_bond_distance
_geom_bond_site_symmetry_2
_geom_bond_publ_flag
Ru1 N1 1.661(5) . ?
Ru1 O2 1.906(5) . ?
Ru1 O3 1.919(4) . ?
Ru1 N3 2.077(5) . ?
Ru1 N2 2.175(5) . ?
Ru2 N1 1.837(5) . ?
Ru2 O4 1.943(4) . ?
Ru2 O5 2.003(4) . ?
Ru2 N4 2.153(5) . ?
Ru2 Cl2 2.3893(17) . ?
Ru2 Cl1 2.4033(17) . ?
Cl3 C74 1.670(16) . ?
Cl4 C74 1.592(19) . ?
O2 C8 1.448(8) . ?
O3 C16 1.442(7) . ?
O4 C41 1.405(7) . ?
O5 C49 1.416(9) . ?
O6 C77 1.468(12) . ?
O6 C75 1.477(15) . ?
N2 C79 1.436(8) . ?
N3 C10 1.345(9) . ?
N3 C14 1.368(7) . ?
N4 C47 1.351(8) . ?
N4 C43 1.359(7) . ?
C79 C1 1.405(8) . ?
C79 C5 1.418(9) . ?
C1 C2 1.386(11) . ?
C1 C6 1.517(10) . ?
C2 C3 1.427(12) . ?
C3 C4 1.343(11) . ?
C4 C5 1.378(12) . ?
C5 C7 1.504(10) . ?
C8 C23 1.512(10) . ?
C8 C9 1.535(9) . ?
C8 C17 1.549(8) . ?
C9 C10 1.488(8) . ?
C10 C11 1.407(9) . ?
C11 C12 1.367(9) . ?
C12 C13 1.390(11) . ?
C13 C14 1.359(9) . ?
C14 C15 1.524(10) . ?
C15 C16 1.535(8) . ?
C16 C35 1.536(11) . ?
C16 C29 1.550(11) . ?
C17 C22 1.370(10) . ?
C17 C18 1.398(9) . ?
C18 C19 1.431(10) . ?
C19 C20 1.326(12) . ?
C20 C21 1.352(12) . ?
C21 C22 1.412(10) . ?
C23 C28 1.361(10) . ?
C23 C24 1.381(11) . ?
C24 C25 1.401(13) . ?
C25 C26 1.361(13) . ?
C26 C27 1.351(15) . ?
C27 C28 1.373(14) . ?
C29 C30 1.375(13) . ?
C29 C34 1.408(9) . ?
C30 C31 1.362(13) . ?
C31 C32 1.379(11) . ?
C32 C33 1.345(15) . ?
C33 C34 1.394(13) . ?
C35 C36 1.358(10) . ?
C35 C40 1.393(9) . ?
C36 C37 1.414(13) . ?
C37 C38 1.342(12) . ?
C38 C39 1.381(12) . ?
C39 C40 1.352(12) . ?
C41 C56 1.540(10) . ?
C41 C50 1.545(10) . ?
C41 C42 1.548(7) . ?
C42 C43 1.466(9) . ?
C43 C44 1.390(10) . ?
C44 C45 1.346(10) . ?
C45 C46 1.388(9) . ?
C46 C47 1.353(9) . ?
C47 C48 1.505(8) . ?
C48 C49 1.537(10) . ?
C49 C68 1.543(8) . ?
C49 C62 1.550(9) . ?
C50 C55 1.345(11) . ?
C50 C51 1.395(9) . ?
C51 C52 1.419(13) . ?
C52 C53 1.325(13) . ?
C53 C54 1.337(10) . ?
C54 C55 1.369(11) . ?
C56 C61 1.370(8) . ?
C56 C57 1.391(10) . ?
C57 C58 1.401(11) . ?
C58 C59 1.381(10) . ?
C59 C60 1.330(12) . ?
C60 C61 1.424(12) . ?
C62 C63 1.361(10) . ?
C62 C67 1.363(9) . ?
C63 C64 1.375(10) . ?
C64 C65 1.339(11) . ?
C65 C66 1.352(12) . ?
C66 C67 1.412(10) . ?
C68 C73 1.361(12) . ?
C68 C69 1.370(11) . ?
C69 C70 1.390(9) . ?
C70 C71 1.329(13) . ?
C71 C72 1.347(14) . ?
C72 C73 1.393(10) . ?
C75 C76 1.394(14) . ?
C77 C78 1.624(16) . ?
